data_1560465
loop_
_publ_author_name
'Iyer, Abishek K.'
'Yin, Wenlong'
'Lee, Emma J.'
'Lin, Xinsong'
'Mar, Arthur'

_publ_section_title
;
 Quaternary rare-earth sulfides RE 3 M 0.5 GeS 7 (RE=La--Nd, Sm; M=Co, Ni)
 and Y 3 Pd 0.5 SiS 7
;
_journal_name_full 'Journal of Solid State Chemistry'
_journal_page_first 14
_journal_page_last 23
_journal_paper_doi 10.1016/j.jssc.2017.03.009
_journal_volume 250
_journal_year 2017
_chemical_absolute_configuration ad
_chemical_formula_structural 'Nd3 Co0.50 Ge S7'
_chemical_formula_sum 'Co0.5 Ge Nd3 S7'
_chemical_formula_weight 759.20
_chemical_name_common 'neodymium cobalt germanium sulfide (3/0.5/1/7)'
_chemical_name_systematic 'neodymium cobalt germanium sulfide (3/0.5/1/7)'
_space_group_crystal_system hexagonal
_space_group_IT_number 173
_space_group_name_Hall 'P 6c'
_space_group_name_H-M_alt 'P 63'
_atom_sites_solution_hydrogens .
_cell_angle_alpha 90
_cell_angle_beta 90
_cell_angle_gamma 120
_cell_formula_units_Z 2
_cell_length_a 10.0775(6)
_cell_length_b 10.0775(6)
_cell_length_c 5.7704(3)
_cell_measurement_reflns_used 5093
_cell_measurement_temperature 296(2)
_cell_measurement_theta_max 32.84
_cell_measurement_theta_min 2.33
_cell_volume 507.51(5)
_computing_cell_refinement 'Bruker SAINT 8.34A (Bruker, 2013)'
_computing_data_collection 'Bruker APEX 2 (Bruker, 2008)'
_computing_data_reduction 'Bruker SAINT 8.34A'
_computing_molecular_graphics 'ATOMS 5.1 (Dowty, 1999)'
_computing_publication_material 'SHELXL-2014/7 (Sheldrick, 2014)'
_computing_structure_refinement 'SHELXL-2014/7 (Sheldrick, 2014)'
_computing_structure_solution 'SHELXS-97 (Sheldrick, 2008)'
_diffrn_ambient_temperature 296(2)
_diffrn_measured_fraction_theta_full 1.000
_diffrn_measured_fraction_theta_max 1.000
_diffrn_measurement_device_type 'Bruker PLATFORM/SMART APEX II CCD'
_diffrn_measurement_method '\w and \f scans'
_diffrn_radiation_type MoK\a
_diffrn_radiation_wavelength 0.71073
_diffrn_reflns_av_R_equivalents 0.0340
_diffrn_reflns_av_unetI/netI 0.0222
_diffrn_reflns_Laue_measured_fraction_full 1.000
_diffrn_reflns_Laue_measured_fraction_max 1.000
_diffrn_reflns_limit_h_max 15
_diffrn_reflns_limit_h_min -15
_diffrn_reflns_limit_k_max 15
_diffrn_reflns_limit_k_min -15
_diffrn_reflns_limit_l_max 8
_diffrn_reflns_limit_l_min -8
_diffrn_reflns_number 7304
_diffrn_reflns_point_group_measured_fraction_full 1.000
_diffrn_reflns_point_group_measured_fraction_max 1.000
_diffrn_reflns_theta_full 25.242
_diffrn_reflns_theta_max 33.175
_diffrn_reflns_theta_min 2.334
_diffrn_source 'fine-focus sealed tube'
_exptl_absorpt_coefficient_mu 20.181
_exptl_absorpt_correction_T_max 0.578
_exptl_absorpt_correction_T_min 0.395
_exptl_absorpt_correction_type numerical
_exptl_absorpt_process_details 'SHELXL-2014/7 (Sheldrick, 2014)'
_exptl_crystal_colour grey
_exptl_crystal_density_diffrn 4.968
_exptl_crystal_description irregular
_exptl_crystal_F_000 675
_exptl_crystal_size_max 0.061
_exptl_crystal_size_mid 0.050
_exptl_crystal_size_min 0.042
_refine_diff_density_max 2.132
_refine_diff_density_min -1.339
_refine_diff_density_rms 0.220
_refine_ls_abs_structure_details
;
 Refined as an inversion twin.
;
_refine_ls_abs_structure_Flack 0.00(3)
_refine_ls_extinction_coef .
_refine_ls_extinction_method none
_refine_ls_goodness_of_fit_ref 1.107
_refine_ls_hydrogen_treatment undef
_refine_ls_matrix_type full
_refine_ls_number_parameters 38
_refine_ls_number_reflns 1295
_refine_ls_number_restraints 1
_refine_ls_restrained_S_all 1.106
_refine_ls_R_factor_all 0.0224
_refine_ls_R_factor_gt 0.0206
_refine_ls_shift/su_max 0.000
_refine_ls_shift/su_mean 0.000
_refine_ls_structure_factor_coef Fsqd
_refine_ls_weighting_details 'w=1/[\s^2^(Fo^2^)+(0.0169P)^2^+1.3308P] where P=(Fo^2^+2Fc^2^)/3'
_refine_ls_weighting_scheme calc
_refine_ls_wR_factor_gt 0.0429
_refine_ls_wR_factor_ref 0.0435
_reflns_Friedel_coverage 0.846
_reflns_Friedel_fraction_full 1.000
_reflns_Friedel_fraction_max 1.000
_reflns_number_gt 1235
_reflns_number_total 1295
_reflns_threshold_expression 'I > 2\s(I)'
_cod_data_source_file mmc15.cif
_cod_data_source_block 4
_cod_original_cell_volume 507.51(7)
_cod_original_formula_sum 'Co0.50 Ge Nd3 S7'
_cod_database_code 1560465
_shelx_space_group_comment
;
The symmetry employed for this shelxl refinement is uniquely defined
by the following loop, which should always be used as a source of
symmetry information in preference to the above space-group names.
They are only intended as comments.
;
_shelx_estimated_absorpt_t_min 0.372
_shelx_estimated_absorpt_t_max 0.484

loop_
_space_group_symop_operation_xyz
'x, y, z'
'-y, x-y, z'
'-x+y, -x, z'
'-x, -y, z+1/2'
'y, -x+y, z+1/2'
'x-y, x, z+1/2'

loop_
_atom_site_label
_atom_site_type_symbol
_atom_site_fract_x
_atom_site_fract_y
_atom_site_fract_z
_atom_site_U_iso_or_equiv
_atom_site_adp_type
_atom_site_occupancy
_atom_site_site_symmetry_order
_atom_site_calc_flag
_atom_site_refinement_flags_posn
_atom_site_refinement_flags_adp
_atom_site_refinement_flags_occupancy
_atom_site_disorder_assembly
_atom_site_disorder_group
Nd Nd 0.12989(3) 0.35740(3) 0.48002(11) 0.01008(7) Uani 1 1 d . . . . .
Co Co 0.0000 0.0000 0.2493(8) 0.0093(5) Uani 0.5 3 d S T P . .
Ge Ge 0.3333 0.6667 0.89831(19) 0.0097(2) Uani 1 3 d S T P . .
S1 S 0.24448(16) 0.15520(15) 0.5000(4) 0.0136(3) Uani 1 1 d . . . . .
S2 S 0.51986(17) 0.10158(17) 0.2463(3) 0.0104(2) Uani 1 1 d . . . . .
S3 S 0.3333 0.6667 0.2748(5) 0.0109(5) Uani 1 3 d S T P . .

loop_
_atom_site_aniso_label
_atom_site_aniso_U_11
_atom_site_aniso_U_22
_atom_site_aniso_U_33
_atom_site_aniso_U_23
_atom_site_aniso_U_13
_atom_site_aniso_U_12
Nd 0.01017(12) 0.00899(12) 0.01134(12) -0.00054(17) -0.00068(16) 0.00499(9)
Co 0.0064(6) 0.0064(6) 0.0152(13) 0.000 0.000 0.0032(3)
Ge 0.0106(3) 0.0106(3) 0.0079(4) 0.000 0.000 0.00530(14)
S1 0.0126(6) 0.0103(5) 0.0195(7) -0.0024(7) -0.0012(7) 0.0070(5)
S2 0.0096(6) 0.0102(6) 0.0107(6) -0.0003(5) 0.0011(5) 0.0043(5)
S3 0.0119(7) 0.0119(7) 0.0088(11) 0.000 0.000 0.0059(3)

loop_
_atom_type_symbol
_atom_type_description
_atom_type_scat_dispersion_real
_atom_type_scat_dispersion_imag
_atom_type_scat_source
S S 0.1246 0.1234 'International Tables Vol C Tables 4.2.6.8 and 6.1.1.4'
Co Co 0.3494 0.9721 'International Tables Vol C Tables 4.2.6.8 and 6.1.1.4'
Ge Ge 0.1547 1.8001 'International Tables Vol C Tables 4.2.6.8 and 6.1.1.4'
Nd Nd -0.1943 3.0179 'International Tables Vol C Tables 4.2.6.8 and 6.1.1.4'

loop_
_geom_angle_atom_site_label_1
_geom_angle_atom_site_label_2
_geom_angle_atom_site_label_3
_geom_angle
_geom_angle_site_symmetry_1
_geom_angle_site_symmetry_3
S1 Nd S1 83.88(6) 2 .
S1 Nd S2 106.33(5) 2 5_565
S1 Nd S2 142.38(6) . 5_565
S1 Nd S1 77.76(5) 2 6_554
S1 Nd S1 77.63(5) . 6_554
S2 Nd S1 139.52(4) 5_565 6_554
S1 Nd S2 139.94(5) 2 6
S1 Nd S2 74.50(4) . 6
S2 Nd S2 75.05(6) 5_565 6
S1 Nd S2 127.70(4) 6_554 6
S1 Nd S3 149.61(5) 2 .
S1 Nd S3 117.22(3) . .
S2 Nd S3 71.12(5) 5_565 .
S1 Nd S3 85.45(6) 6_554 .
S2 Nd S3 69.90(5) 6 .
S1 Nd S2 71.86(4) 2 2
S1 Nd S2 144.05(5) . 2
S2 Nd S2 71.72(3) 5_565 2
S1 Nd S2 71.66(4) 6_554 2
S2 Nd S2 140.13(4) 6 2
S3 Nd S2 78.90(3) . 2
S1 Nd S1 74.18(5) 2 6
S1 Nd S1 74.07(5) . 6
S2 Nd S1 74.26(4) 5_565 6
S1 Nd S1 141.78(5) 6_554 6
S2 Nd S1 67.69(4) 6 6
S3 Nd S1 130.48(6) . 6
S2 Nd S1 121.61(4) 2 6
S1 Nd Co 48.08(5) 2 .
S1 Nd Co 48.05(5) . .
S2 Nd Co 154.40(5) 5_565 .
S1 Nd Co 47.32(7) 6_554 .
S2 Nd Co 122.51(4) 6 .
S3 Nd Co 130.13(8) . .
S2 Nd Co 96.45(5) 2 .
S1 Nd Co 94.46(7) 6 .
S1 Nd Co 46.81(4) 2 4
S1 Nd Co 46.78(4) . 4
S2 Nd Co 115.99(7) 5_565 4
S1 Nd Co 96.38(7) 6_554 4
S2 Nd Co 95.56(5) 6 4
S3 Nd Co 162.272(16) . 4
S2 Nd Co 118.46(4) 2 4
S1 Nd Co 45.40(7) 6 4
Co Nd Co 49.063(6) . 4
S1 Co S1 92.24(12) 4_554 6_554
S1 Co S1 92.24(12) 4_554 5_554
S1 Co S1 92.24(12) 6_554 5_554
S1 Co S1 179.84(18) 4_554 .
S1 Co S1 87.87(2) 6_554 .
S1 Co S1 87.87(2) 5_554 .
S1 Co S1 87.87(2) 4_554 3
S1 Co S1 179.85(18) 6_554 3
S1 Co S1 87.87(2) 5_554 3
S1 Co S1 92.02(12) . 3
S1 Co S1 87.87(2) 4_554 2
S1 Co S1 87.87(2) 6_554 2
S1 Co S1 179.85(18) 5_554 2
S1 Co S1 92.02(12) . 2
S1 Co S1 92.02(12) 3 2
S1 Co Co 123.67(9) 4_554 4
S1 Co Co 123.67(9) 6_554 4
S1 Co Co 123.67(9) 5_554 4
S1 Co Co 56.18(9) . 4
S1 Co Co 56.18(9) 3 4
S1 Co Co 56.18(9) 2 4
S1 Co Co 56.33(9) 4_554 4_554
S1 Co Co 56.33(9) 6_554 4_554
S1 Co Co 56.33(9) 5_554 4_554
S1 Co Co 123.82(9) . 4_554
S1 Co Co 123.82(9) 3 4_554
S1 Co Co 123.82(9) 2 4_554
Co Co Co 180.0 4 4_554
S1 Co Nd 56.53(5) 4_554 2
S1 Co Nd 126.88(4) 6_554 2
S1 Co Nd 126.69(4) 5_554 2
S1 Co Nd 123.31(15) . 2
S1 Co Nd 53.11(5) 3 2
S1 Co Nd 53.29(5) 2 2
Co Co Nd 67.14(7) 4 2
Co Co Nd 112.86(7) 4_554 2
S1 Co Nd 126.88(4) 4_554 3
S1 Co Nd 126.69(4) 6_554 3
S1 Co Nd 56.53(5) 5_554 3
S1 Co Nd 53.11(5) . 3
S1 Co Nd 53.29(5) 3 3
S1 Co Nd 123.31(15) 2 3
Co Co Nd 67.14(7) 4 3
Co Co Nd 112.86(7) 4_554 3
Nd Co Nd 105.88(8) 2 3
S1 Co Nd 126.69(4) 4_554 .
S1 Co Nd 56.53(5) 6_554 .
S1 Co Nd 126.88(4) 5_554 .
S1 Co Nd 53.29(5) . .
S1 Co Nd 123.31(15) 3 .
S1 Co Nd 53.11(5) 2 .
Co Co Nd 67.14(7) 4 .
Co Co Nd 112.86(7) 4_554 .
Nd Co Nd 105.88(8) 2 .
Nd Co Nd 105.88(8) 3 .
S1 Co Nd 51.91(5) 4_554 4_554
S1 Co Nd 120.13(15) 6_554 4_554
S1 Co Nd 51.73(5) 5_554 4_554
S1 Co Nd 128.11(3) . 4_554
S1 Co Nd 60.02(5) 3 4_554
S1 Co Nd 128.30(3) 2 4_554
Co Co Nd 116.20(7) 4 4_554
Co Co Nd 63.80(7) 4_554 4_554
Nd Co Nd 76.005(5) 2 4_554
Nd Co Nd 76.005(5) 3 4_554
Nd Co Nd 176.67(14) . 4_554
S3 Ge S2 113.20(5) 1_556 5_565
S3 Ge S2 113.20(5) 1_556 4_665
S2 Ge S2 105.50(5) 5_565 4_665
S3 Ge S2 113.19(5) 1_556 6
S2 Ge S2 105.50(5) 5_565 6
S2 Ge S2 105.50(5) 4_665 6
Co S1 Co 67.49(3) 4 .
Co S1 Nd 81.46(4) 4 3
Co S1 Nd 78.81(4) . 3
Co S1 Nd 81.30(4) 4 .
Co S1 Nd 78.66(4) . .
Nd S1 Nd 155.57(6) 3 .
Co S1 Nd 76.15(10) 4 5
Co S1 Nd 143.64(10) . 5
Nd S1 Nd 96.36(6) 3 5
Nd S1 Nd 96.17(5) . 5
Co S1 Nd 142.07(10) 4 5_554
Co S1 Nd 74.58(9) . 5_554
Nd S1 Nd 91.59(5) 3 5_554
Nd S1 Nd 91.44(5) . 5_554
Nd S1 Nd 141.78(5) 5 5_554
Ge S2 Nd 90.89(5) 4_664 6_654
Ge S2 Nd 88.54(5) 4_664 5_554
Nd S2 Nd 109.52(5) 6_654 5_554
Ge S2 Nd 121.05(6) 4_664 3
Nd S2 Nd 142.60(5) 6_654 3
Nd S2 Nd 91.60(4) 5_554 3
Ge S3 Nd 113.34(5) 1_554 .
Ge S3 Nd 113.34(5) 1_554 3_565
Nd S3 Nd 105.34(5) . 3_565
Ge S3 Nd 113.34(5) 1_554 2_665
Nd S3 Nd 105.34(5) . 2_665
Nd S3 Nd 105.34(5) 3_565 2_665

loop_
_geom_bond_atom_site_label_1
_geom_bond_atom_site_label_2
_geom_bond_distance
_geom_bond_site_symmetry_2
Nd S1 2.7937(14) 2
Nd S1 2.8021(14) .
Nd S2 2.8633(15) 5_565
Nd S1 2.944(2) 6_554
Nd S2 2.9547(16) 6
Nd S3 2.9882(11) .
Nd S2 3.0112(15) 2
Nd S1 3.162(2) 6
Nd Co 3.4269(18) .
Nd Co 3.519(2) 4
Co S1 2.595(3) 4_554
Co S1 2.595(3) 6_554
Co S1 2.595(3) 5_554
Co S1 2.599(3) .
Co S1 2.599(3) 3
Co S1 2.599(3) 2
Co Co 2.88520(15) 4
Co Co 2.88520(15) 4_554
Co Nd 3.4269(18) 2
Co Nd 3.4269(18) 3
Co Nd 3.519(2) 4_554
Ge S3 2.173(3) 1_556
Ge S2 2.2265(16) 5_565
Ge S2 2.2265(16) 4_665
Ge S2 2.2265(16) 6
S1 Co 2.595(3) 4
S1 Nd 2.7937(14) 3
S1 Nd 2.944(2) 5
S1 Nd 3.162(2) 5_554
S2 Ge 2.2265(16) 4_664
S2 Nd 2.8634(15) 6_654
S2 Nd 2.9547(16) 5_554
S2 Nd 3.0112(15) 3
S3 Ge 2.173(3) 1_554
S3 Nd 2.9882(11) 3_565
S3 Nd 2.9882(11) 2_665
